data_4515560
loop_
_publ_author_name
'Fern\'andez, David F.'
'Rodrigues, Catarina A. B.'
'Calvelo, Mart\'in'
'Gul\'ias, Mois\'es'
'Mascare\~nas, Jos\'e L.'
'L\'opez, Fernando'

_publ_section_title
;
 Iridium(I)-Catalyzed Intramolecular Cycloisomerization of Enynes: Scope
 and Mechanistic Course
;
_journal_issue 8
_journal_name_full 'ACS Catalysis'
_journal_page_first 7397
_journal_paper_doi 10.1021/acscatal.8b02139
_journal_volume 8
_journal_year 2018
_chemical_formula_moiety 'C21 H26 N2 O'
_chemical_formula_sum 'C21 H26 N2 O'
_chemical_formula_weight 322.44
_chemical_name_common 'DF1104 - 18MCD006'
_space_group_crystal_system monoclinic
_space_group_IT_number 14
_space_group_name_Hall '-P 2ybc'
_space_group_name_H-M_alt 'P 1 21/c 1'
_atom_sites_solution_hydrogens difmap
_atom_sites_solution_primary dual
_atom_sites_solution_secondary difmap
_cell_angle_alpha 90
_cell_angle_beta 90.807(2)
_cell_angle_gamma 90
_cell_formula_units_Z 4
_cell_length_a 17.2156(5)
_cell_length_b 7.3295(2)
_cell_length_c 13.8834(4)
_cell_measurement_reflns_used 9897
_cell_measurement_temperature 100.(2)
_cell_measurement_theta_max 30.7397
_cell_measurement_theta_min 2.3663
_cell_volume 1751.66(9)
_computing_cell_refinement 'SAINT V8.38A (Bruker AXS Inc., 2017)'
_computing_data_collection 'Bruker APEX3 software'
_computing_data_reduction 'SAINT V8.38A (Bruker AXS Inc., 2017)'
_computing_molecular_graphics 'shelXle (C.B. Huebschle, rev 833)'
_computing_structure_refinement 'SHELXL-2016/6 (Sheldrick, 2016)'
_computing_structure_solution 'SHELXT 2014/5 (Sheldrick, 2014)'
_diffrn_ambient_temperature 100.(2)
_diffrn_detector_area_resol_mean 8.3333
_diffrn_measured_fraction_theta_full 1.000
_diffrn_measured_fraction_theta_max 1.000
_diffrn_measurement_device '\k--geometry diffractometer'
_diffrn_measurement_device_type 'Bruker AXS X8 APEX-II'
_diffrn_measurement_method '\f or \w oscillation scans'
_diffrn_radiation_monochromator graphite
_diffrn_radiation_type MoK\a
_diffrn_radiation_wavelength 0.71073
_diffrn_reflns_av_R_equivalents 0.0730
_diffrn_reflns_av_unetI/netI 0.0308
_diffrn_reflns_limit_h_max 25
_diffrn_reflns_limit_h_min -25
_diffrn_reflns_limit_k_max 10
_diffrn_reflns_limit_k_min -10
_diffrn_reflns_limit_l_max 20
_diffrn_reflns_limit_l_min -20
_diffrn_reflns_number 100125
_diffrn_reflns_theta_full 32.03
_diffrn_reflns_theta_max 32.03
_diffrn_reflns_theta_min 2.37
_diffrn_source 'sealed x-ray tube'
_diffrn_source_type 'SIEMENS KFN MO 2K-90'
_exptl_absorpt_coefficient_mu 0.075
_exptl_absorpt_correction_T_max 0.99
_exptl_absorpt_correction_T_min 0.90
_exptl_absorpt_correction_type multi-scan
_exptl_absorpt_process_details
;
SADABS-2016/2 - Bruker AXS area detector scaling and absorption correction
;
_exptl_crystal_colour 'clear colourless'
_exptl_crystal_density_diffrn 1.223
_exptl_crystal_density_method 'not measured'
_exptl_crystal_description prism
_exptl_crystal_F_000 696
_exptl_crystal_size_max 0.406
_exptl_crystal_size_mid 0.288
_exptl_crystal_size_min 0.132
_refine_diff_density_max 0.425
_refine_diff_density_min -0.264
_refine_ls_extinction_method none
_refine_ls_goodness_of_fit_ref 1.024
_refine_ls_hydrogen_treatment constr
_refine_ls_matrix_type full
_refine_ls_number_parameters 219
_refine_ls_number_reflns 6100
_refine_ls_number_restraints 0
_refine_ls_restrained_S_all 1.024
_refine_ls_R_factor_all 0.0659
_refine_ls_R_factor_gt 0.0435
_refine_ls_shift/su_max 0.000
_refine_ls_shift/su_mean 0.000
_refine_ls_structure_factor_coef Fsqd
_refine_ls_weighting_details 'w=1/[\s^2^(Fo^2^)+(0.0527P)^2^+0.6601P] where P=(Fo^2^+2Fc^2^)/3'
_refine_ls_weighting_scheme calc
_refine_ls_wR_factor_gt 0.1042
_refine_ls_wR_factor_ref 0.1173
_reflns_number_gt 4566
_reflns_number_total 6100
_reflns_threshold_expression 'I > 2\s(I)'
_cod_data_source_file cs8b02139_si_003.cif
_cod_data_source_block 18MCD006
_cod_depositor_comments
;
The following automatic conversions were performed:

data item '_exptl_absorpt_correction_type' value 'Multi-Scan' was
changed to 'multi-scan' in accordance with the
/home/data/users/saulius/crontab/automatic-downloads/current/ACS/lib/dictionaries/cif_core.dic
dictionary named 'cif_core.dic' version 2.4.2 last updated on
2011-04-26.

Automatic conversion script
Id: cif_fix_values 6909 2019-04-08 15:41:33Z antanas 
;
_cod_database_code 4515560

loop_
_space_group_symop_operation_xyz
'x, y, z'
'-x, y+1/2, -z+1/2'
'-x, -y, -z'
'x, -y-1/2, z-1/2'

loop_
_atom_site_type_symbol
_atom_site_label
_atom_site_fract_x
_atom_site_fract_y
_atom_site_fract_z
_atom_site_U_iso_or_equiv
_atom_site_adp_type
_atom_site_calc_flag
_atom_site_refinement_flags_adp
_atom_site_refinement_flags_posn
_atom_site_occupancy
N N1 0.26575(5) 0.77808(12) 0.13795(6) 0.01365(16) Uani d . . 1
C C2 0.34138(6) 0.86568(14) 0.12718(7) 0.0167(2) Uani d . . 1
H H2A 0.33902 0.94768 0.070546 0.02 Uiso calc U R 1
H H2B 0.380682 0.770552 0.114171 0.02 Uiso calc U R 1
C C3 0.36776(7) 0.97571(14) 0.21487(8) 0.0186(2) Uani d . . 1
H H3A 0.323771 1.052144 0.236042 0.022 Uiso calc U R 1
H H3B 0.409903 1.059006 0.195076 0.022 Uiso calc U R 1
C C4 0.39674(6) 0.86369(15) 0.30068(8) 0.0173(2) Uani d . . 1
H H4A 0.420088 0.947387 0.348994 0.021 Uiso calc U R 1
H H4B 0.438188 0.780445 0.278756 0.021 Uiso calc U R 1
C C5 0.33361(6) 0.75053(14) 0.34931(7) 0.01439(18) Uani d . . 1
H H5A 0.356063 0.694862 0.408402 0.017 Uiso calc U R 1
H H5B 0.291477 0.833691 0.369262 0.017 Uiso calc U R 1
C C6 0.29867(6) 0.60117(13) 0.28792(7) 0.01192(17) Uani d . . 1
C C7 0.24662(6) 0.65247(13) 0.20744(7) 0.01205(17) Uani d . . 1
C C8 0.17387(6) 0.58258(14) 0.18394(7) 0.01295(18) Uani d . . 1
C C9 0.14926(6) 0.66802(15) 0.09660(7) 0.01655(19) Uani d . . 1
H H9 0.101658 0.647092 0.062971 0.02 Uiso calc U R 1
C C10 0.20686(6) 0.78599(14) 0.06997(7) 0.0166(2) Uani d . . 1
H H10 0.206248 0.860639 0.014024 0.02 Uiso calc U R 1
C C11 0.30538(6) 0.42256(14) 0.30768(7) 0.01321(18) Uani d . . 1
H H11 0.282183 0.341793 0.262137 0.016 Uiso calc U R 1
C C12 0.34435(6) 0.33583(13) 0.39148(7) 0.01212(17) Uani d . . 1
C C13 0.42352(6) 0.35551(14) 0.41275(7) 0.01527(19) Uani d . . 1
H H13 0.45468 0.43137 0.373473 0.018 Uiso calc U R 1
C C14 0.45711(6) 0.26479(15) 0.49109(8) 0.0171(2) Uani d . . 1
H H14 0.510972 0.279151 0.50489 0.021 Uiso calc U R 1
C C15 0.41227(6) 0.15359(14) 0.54904(7) 0.01662(19) Uani d . . 1
H H15 0.435341 0.091809 0.602358 0.02 Uiso calc U R 1
C C16 0.33343(6) 0.13292(15) 0.52877(8) 0.0172(2) Uani d . . 1
H H16 0.302389 0.057622 0.568479 0.021 Uiso calc U R 1
C C17 0.30019(6) 0.22264(14) 0.45031(7) 0.01524(19) Uani d . . 1
H H17 0.246422 0.206738 0.436407 0.018 Uiso calc U R 1
C C18 0.12932(6) 0.45653(14) 0.24700(7) 0.01387(18) Uani d . . 1
O O19 0.12025(5) 0.49249(11) 0.33310(5) 0.01869(16) Uani d . . 1
N N20 0.09820(5) 0.30440(13) 0.20578(6) 0.01500(17) Uani d . . 1
C C21 0.05287(6) 0.17994(16) 0.26580(8) 0.0191(2) Uani d . . 1
H H21A 0.011969 0.121698 0.225491 0.023 Uiso calc U R 1
H H21B 0.026919 0.251108 0.316703 0.023 Uiso calc U R 1
C C22 0.10267(7) 0.03217(17) 0.31268(9) 0.0254(2) Uani d . . 1
H H22A 0.12954 -0.036864 0.262709 0.038 Uiso calc U R 1
H H22B 0.06951 -0.050437 0.349385 0.038 Uiso calc U R 1
H H22C 0.141031 0.088665 0.356143 0.038 Uiso calc U R 1
C C23 0.11868(6) 0.23367(15) 0.11085(7) 0.0178(2) Uani d . . 1
H H23A 0.138942 0.108005 0.11844 0.021 Uiso calc U R 1
H H23B 0.160853 0.30965 0.084349 0.021 Uiso calc U R 1
C C24 0.05118(7) 0.23093(17) 0.03925(8) 0.0238(2) Uani d . . 1
H H24A 0.034867 0.356309 0.025092 0.036 Uiso calc U R 1
H H24B 0.007664 0.163414 0.066795 0.036 Uiso calc U R 1
H H24C 0.067445 0.171305 -0.020341 0.036 Uiso calc U R 1

loop_
_atom_site_aniso_label
_atom_site_aniso_U_11
_atom_site_aniso_U_22
_atom_site_aniso_U_33
_atom_site_aniso_U_12
_atom_site_aniso_U_13
_atom_site_aniso_U_23
N1 0.0181(4) 0.0115(4) 0.0113(4) 0.0006(3) 0.0007(3) 0.0011(3)
C2 0.0207(5) 0.0150(5) 0.0144(4) -0.0022(4) 0.0045(4) 0.0012(4)
C3 0.0249(5) 0.0127(4) 0.0182(5) -0.0042(4) 0.0004(4) 0.0014(4)
C4 0.0198(5) 0.0146(4) 0.0176(5) -0.0032(4) -0.0014(4) 0.0003(4)
C5 0.0188(5) 0.0121(4) 0.0123(4) -0.0009(3) -0.0004(3) -0.0007(3)
C6 0.0128(4) 0.0126(4) 0.0104(4) 0.0011(3) 0.0010(3) -0.0003(3)
C7 0.0155(4) 0.0105(4) 0.0101(4) 0.0016(3) 0.0013(3) 0.0002(3)
C8 0.0150(4) 0.0127(4) 0.0112(4) 0.0018(3) 0.0006(3) -0.0005(3)
C9 0.0180(5) 0.0176(5) 0.0140(4) 0.0030(4) -0.0025(3) 0.0003(4)
C10 0.0226(5) 0.0153(5) 0.0120(4) 0.0043(4) -0.0006(4) 0.0019(3)
C11 0.0153(4) 0.0125(4) 0.0118(4) 0.0001(3) -0.0006(3) -0.0005(3)
C12 0.0150(4) 0.0102(4) 0.0111(4) 0.0008(3) -0.0004(3) -0.0005(3)
C13 0.0143(4) 0.0150(4) 0.0165(4) -0.0014(4) 0.0012(3) 0.0014(4)
C14 0.0142(4) 0.0183(5) 0.0189(5) 0.0010(4) -0.0028(4) -0.0003(4)
C15 0.0203(5) 0.0152(4) 0.0143(4) 0.0025(4) -0.0029(4) 0.0017(4)
C16 0.0199(5) 0.0162(5) 0.0157(4) -0.0020(4) 0.0009(4) 0.0041(4)
C17 0.0138(4) 0.0164(5) 0.0155(4) -0.0024(4) -0.0011(3) 0.0019(4)
C18 0.0121(4) 0.0161(4) 0.0134(4) 0.0016(3) 0.0000(3) -0.0002(3)
O19 0.0195(4) 0.0240(4) 0.0126(3) -0.0015(3) 0.0018(3) -0.0018(3)
N20 0.0149(4) 0.0176(4) 0.0126(4) -0.0021(3) 0.0026(3) -0.0011(3)
C21 0.0173(5) 0.0241(5) 0.0159(4) -0.0073(4) 0.0015(4) 0.0006(4)
C22 0.0297(6) 0.0217(5) 0.0248(6) -0.0057(5) -0.0001(5) 0.0048(4)
C23 0.0207(5) 0.0175(5) 0.0153(4) 0.0002(4) 0.0045(4) -0.0029(4)
C24 0.0306(6) 0.0250(6) 0.0157(5) -0.0034(5) -0.0013(4) -0.0042(4)

loop_
_atom_type_symbol
_atom_type_description
_atom_type_scat_dispersion_real
_atom_type_scat_dispersion_imag
_atom_type_scat_source
C C 0.0033 0.0016 'International Tables Vol C Tables 4.2.6.8 and 6.1.1.4'
H H 0.0000 0.0000 'International Tables Vol C Tables 4.2.6.8 and 6.1.1.4'
N N 0.0061 0.0033 'International Tables Vol C Tables 4.2.6.8 and 6.1.1.4'
O O 0.0106 0.0060 'International Tables Vol C Tables 4.2.6.8 and 6.1.1.4'

loop_
_geom_angle_atom_site_label_1
_geom_angle_atom_site_label_2
_geom_angle_atom_site_label_3
_geom_angle
C10 N1 C7 109.11(8)
C10 N1 C2 124.05(8)
C7 N1 C2 126.01(8)
N1 C2 C3 114.00(8)
N1 C2 H2A 108.8
C3 C2 H2A 108.8
N1 C2 H2B 108.8
C3 C2 H2B 108.8
H2A C2 H2B 107.6
C2 C3 C4 115.44(9)
C2 C3 H3A 108.4
C4 C3 H3A 108.4
C2 C3 H3B 108.4
C4 C3 H3B 108.4
H3A C3 H3B 107.5
C3 C4 C5 114.17(9)
C3 C4 H4A 108.7
C5 C4 H4A 108.7
C3 C4 H4B 108.7
C5 C4 H4B 108.7
H4A C4 H4B 107.6
C6 C5 C4 115.09(8)
C6 C5 H5A 108.5
C4 C5 H5A 108.5
C6 C5 H5B 108.5
C4 C5 H5B 108.5
H5A C5 H5B 107.5
C11 C6 C7 117.01(9)
C11 C6 C5 124.08(9)
C7 C6 C5 118.53(8)
N1 C7 C8 107.83(8)
N1 C7 C6 123.63(9)
C8 C7 C6 128.48(9)
C7 C8 C9 107.13(9)
C7 C8 C18 124.06(9)
C9 C8 C18 128.51(9)
C10 C9 C8 107.43(9)
C10 C9 H9 126.3
C8 C9 H9 126.3
C9 C10 N1 108.49(9)
C9 C10 H10 125.8
N1 C10 H10 125.8
C6 C11 C12 128.09(9)
C6 C11 H11 116.0
C12 C11 H11 116.0
C17 C12 C13 118.35(9)
C17 C12 C11 118.08(9)
C13 C12 C11 123.52(9)
C14 C13 C12 120.55(9)
C14 C13 H13 119.7
C12 C13 H13 119.7
C15 C14 C13 120.31(10)
C15 C14 H14 119.8
C13 C14 H14 119.8
C14 C15 C16 119.74(9)
C14 C15 H15 120.1
C16 C15 H15 120.1
C17 C16 C15 119.83(10)
C17 C16 H16 120.1
C15 C16 H16 120.1
C16 C17 C12 121.21(9)
C16 C17 H17 119.4
C12 C17 H17 119.4
O19 C18 N20 121.83(10)
O19 C18 C8 120.55(9)
N20 C18 C8 117.61(8)
C18 N20 C23 124.80(9)
C18 N20 C21 118.70(8)
C23 N20 C21 115.33(9)
N20 C21 C22 112.61(9)
N20 C21 H21A 109.1
C22 C21 H21A 109.1
N20 C21 H21B 109.1
C22 C21 H21B 109.1
H21A C21 H21B 107.8
C21 C22 H22A 109.5
C21 C22 H22B 109.5
H22A C22 H22B 109.5
C21 C22 H22C 109.5
H22A C22 H22C 109.5
H22B C22 H22C 109.5
N20 C23 C24 113.71(9)
N20 C23 H23A 108.8
C24 C23 H23A 108.8
N20 C23 H23B 108.8
C24 C23 H23B 108.8
H23A C23 H23B 107.7
C23 C24 H24A 109.5
C23 C24 H24B 109.5
H24A C24 H24B 109.5
C23 C24 H24C 109.5
H24A C24 H24C 109.5
H24B C24 H24C 109.5

loop_
_geom_bond_atom_site_label_1
_geom_bond_atom_site_label_2
_geom_bond_distance
N1 C10 1.3767(13)
N1 C7 1.3769(12)
N1 C2 1.4611(13)
C2 C3 1.5243(15)
C2 H2A 0.99
C2 H2B 0.99
C3 C4 1.5251(15)
C3 H3A 0.99
C3 H3B 0.99
C4 C5 1.5315(15)
C4 H4A 0.99
C4 H4B 0.99
C5 C6 1.5074(14)
C5 H5A 0.99
C5 H5B 0.99
C6 C11 1.3422(14)
C6 C7 1.4713(13)
C7 C8 1.3878(14)
C8 C9 1.4239(14)
C8 C18 1.4923(14)
C9 C10 1.3703(15)
C9 H9 0.95
C10 H10 0.95
C11 C12 1.4785(13)
C11 H11 0.95
C12 C17 1.3969(14)
C12 C13 1.3979(14)
C13 C14 1.3935(14)
C13 H13 0.95
C14 C15 1.3874(15)
C14 H14 0.95
C15 C16 1.3906(15)
C15 H15 0.95
C16 C17 1.3888(14)
C16 H16 0.95
C17 H17 0.95
C18 O19 1.2361(12)
C18 N20 1.3599(13)
N20 C23 1.4640(13)
N20 C21 1.4675(13)
C21 C22 1.5219(17)
C21 H21A 0.99
C21 H21B 0.99
C22 H22A 0.98
C22 H22B 0.98
C22 H22C 0.98
C23 C24 1.5187(16)
C23 H23A 0.99
C23 H23B 0.99
C24 H24A 0.98
C24 H24B 0.98
C24 H24C 0.98

loop_
_geom_torsion_atom_site_label_1
_geom_torsion_atom_site_label_2
_geom_torsion_atom_site_label_3
_geom_torsion_atom_site_label_4
_geom_torsion
C10 N1 C2 C3 131.95(10)
C7 N1 C2 C3 -59.66(13)
N1 C2 C3 C4 75.31(12)
C2 C3 C4 C5 -67.46(12)
C3 C4 C5 C6 65.10(12)
C4 C5 C6 C11 115.35(11)
C4 C5 C6 C7 -71.89(12)
C10 N1 C7 C8 -1.14(11)
C2 N1 C7 C8 -170.98(9)
C10 N1 C7 C6 176.10(9)
C2 N1 C7 C6 6.26(15)
C11 C6 C7 N1 -134.84(10)
C5 C6 C7 N1 51.89(13)
C11 C6 C7 C8 41.80(15)
C5 C6 C7 C8 -131.47(11)
N1 C7 C8 C9 0.76(11)
C6 C7 C8 C9 -176.31(9)
N1 C7 C8 C18 -173.47(9)
C6 C7 C8 C18 9.46(16)
C7 C8 C9 C10 -0.11(12)
C18 C8 C9 C10 173.78(10)
C8 C9 C10 N1 -0.59(12)
C7 N1 C10 C9 1.08(12)
C2 N1 C10 C9 171.16(9)
C7 C6 C11 C12 -170.78(9)
C5 C6 C11 C12 2.07(17)
C6 C11 C12 C17 121.47(12)
C6 C11 C12 C13 -61.07(15)
C17 C12 C13 C14 -0.31(15)
C11 C12 C13 C14 -177.76(9)
C12 C13 C14 C15 0.00(16)
C13 C14 C15 C16 -0.07(16)
C14 C15 C16 C17 0.44(16)
C15 C16 C17 C12 -0.77(16)
C13 C12 C17 C16 0.69(15)
C11 C12 C17 C16 178.29(9)
C7 C8 C18 O19 49.33(15)
C9 C8 C18 O19 -123.62(12)
C7 C8 C18 N20 -131.98(10)
C9 C8 C18 N20 55.07(14)
O19 C18 N20 C23 -167.23(10)
C8 C18 N20 C23 14.10(15)
O19 C18 N20 C21 -0.19(15)
C8 C18 N20 C21 -178.86(9)
C18 N20 C21 C22 -90.19(12)
C23 N20 C21 C22 78.05(12)
C18 N20 C23 C24 -117.76(11)
C21 N20 C23 C24 74.82(12)
